data_7207583
loop_
_publ_author_name
'Wen, Yuehong'
'Sheng, Tianlu'
'Zhu, Qilong'
'Hu, Shengmin'
'Tan, Chunhong'
'Fu, Ruibiao'
'Wu, Xintao'

_publ_section_title
;
 Self assembly of a tren-derivative hydrogenated Schiff base with
 transition metal ions: syntheses, crystal structures and photoluminescent
 properties
;
_journal_issue 8
_journal_name_full CrystEngComm
_journal_page_first 2879
_journal_paper_doi 10.1039/c2ce06481b
_journal_volume 14
_journal_year 2012
_chemical_formula_sum 'C24 H37 Cd2 Cl4 N7 O2'
_chemical_formula_weight 822.21
_chemical_name_systematic
;
?
;
_space_group_IT_number 14
_symmetry_cell_setting monoclinic
_symmetry_space_group_name_Hall '-P 2ybc'
_symmetry_space_group_name_H-M 'P 1 21/c 1'
_atom_sites_solution_hydrogens geom
_atom_sites_solution_primary direct
_atom_sites_solution_secondary difmap
_audit_creation_method SHELXL-97
_cell_angle_alpha 90.00
_cell_angle_beta 101.627(6)
_cell_angle_gamma 90.00
_cell_formula_units_Z 4
_cell_length_a 16.1042(16)
_cell_length_b 9.2778(6)
_cell_length_c 21.079(2)
_cell_measurement_reflns_used 6624
_cell_measurement_temperature 293(2)
_cell_measurement_theta_max 27.5011
_cell_measurement_theta_min 3.3772
_cell_volume 3084.8(5)
_computing_cell_refinement 'CrystalClear (Rigaku Inc., 2008)'
_computing_data_collection 'CrystalClear (Rigaku Inc., 2008)'
_computing_data_reduction 'CrystalClear (Rigaku Inc., 2008)'
_computing_structure_refinement 'SHELXL-97 (Sheldrick, 1997)'
_computing_structure_solution 'SHELXS-97 (Sheldrick, 1990)'
_diffrn_ambient_temperature 293(2)
_diffrn_detector_area_resol_mean 14.6306
_diffrn_measured_fraction_theta_full 0.982
_diffrn_measured_fraction_theta_max 0.982
_diffrn_measurement_device_type 'Mercury70 (2x2 bin mode)'
_diffrn_measurement_method CCD_Profile_fitting
_diffrn_radiation_monochromator graphite
_diffrn_radiation_source 'fine-focus sealed tube'
_diffrn_radiation_type MoK\a
_diffrn_radiation_wavelength 0.71073
_diffrn_reflns_av_R_equivalents 0.0376
_diffrn_reflns_av_sigmaI/netI 0.0427
_diffrn_reflns_limit_h_max 20
_diffrn_reflns_limit_h_min -20
_diffrn_reflns_limit_k_max 12
_diffrn_reflns_limit_k_min -12
_diffrn_reflns_limit_l_max 25
_diffrn_reflns_limit_l_min -26
_diffrn_reflns_number 23321
_diffrn_reflns_theta_full 27.49
_diffrn_reflns_theta_max 27.49
_diffrn_reflns_theta_min 3.06
_exptl_absorpt_coefficient_mu 1.760
_exptl_absorpt_correction_T_max 1.0000
_exptl_absorpt_correction_T_min 0.9082
_exptl_absorpt_correction_type multi-scan
_exptl_crystal_colour White
_exptl_crystal_density_diffrn 1.770
_exptl_crystal_density_method 'not measured'
_exptl_crystal_description Prism
_exptl_crystal_F_000 1640
_exptl_crystal_size_max 0.2500
_exptl_crystal_size_mid 0.1500
_exptl_crystal_size_min 0.0500
_refine_diff_density_max 1.488
_refine_diff_density_min -0.656
_refine_diff_density_rms 0.100
_refine_ls_extinction_method none
_refine_ls_goodness_of_fit_ref 0.988
_refine_ls_hydrogen_treatment constr
_refine_ls_matrix_type full
_refine_ls_number_parameters 352
_refine_ls_number_reflns 6951
_refine_ls_number_restraints 0
_refine_ls_restrained_S_all 0.988
_refine_ls_R_factor_all 0.0626
_refine_ls_R_factor_gt 0.0457
_refine_ls_shift/su_max 0.002
_refine_ls_shift/su_mean 0.000
_refine_ls_structure_factor_coef Fsqd
_refine_ls_weighting_details 'calc w=1/[\s^2^(Fo^2^)+(0.1000P)^2^+0.0000P] where P=(Fo^2^+2Fc^2^)/3'
_refine_ls_weighting_scheme calc
_refine_ls_wR_factor_gt 0.1325
_refine_ls_wR_factor_ref 0.1505
_reflns_number_gt 5549
_reflns_number_total 6951
_reflns_threshold_expression >2sigma(I)
_cod_data_source_file c2ce06481b.txt
_cod_data_source_block a2
_cod_depositor_comments
;
The following automatic conversions were performed:

'_symmetry_cell_setting' value 'Monoclinic' changed to 'monoclinic'
according to /home/saulius/struct/CIF-dictionaries/cif_core.dic
dictionary named 'cif_core.dic' version 2.4.1 from
2010-06-29.

'_exptl_absorpt_correction_type' value 'Multi-scan'
changed to 'multi-scan' according to
/home/saulius/struct/CIF-dictionaries/cif_core.dic dictionary named
'cif_core.dic' version 2.4.1 from 2010-06-29.

Automatic conversion script
Id: cif_fix_values 1715 2011-07-08 13:25:40Z adriana 
;
_cod_original_sg_symbol_H-M P2(1)/c
_cod_database_code 7207583

loop_
_symmetry_equiv_pos_as_xyz
'x, y, z'
'-x, y+1/2, -z+1/2'
'-x, -y, -z'
'x, -y-1/2, z-1/2'

loop_
_atom_site_label
_atom_site_type_symbol
_atom_site_fract_x
_atom_site_fract_y
_atom_site_fract_z
_atom_site_U_iso_or_equiv
_atom_site_adp_type
_atom_site_occupancy
_atom_site_symmetry_multiplicity
_atom_site_calc_flag
_atom_site_refinement_flags
Cd1 Cd 0.87137(2) 1.33887(3) 1.315492(17) 0.03832(13) Uani 1 1 d .
Cd2 Cd 0.69871(2) 0.55252(3) 1.001846(17) 0.03633(13) Uani 1 1 d .
Cl1 Cl 0.61504(10) 0.3852(2) 1.05521(9) 0.0733(5) Uani 1 1 d .
Cl2 Cl 0.77511(9) 1.33268(14) 1.39507(7) 0.0523(3) Uani 1 1 d .
Cl3 Cl 0.79945(9) 1.50511(13) 1.22825(7) 0.0514(3) Uani 1 1 d .
Cl4 Cl 1.00174(9) 1.19058(14) 1.35865(7) 0.0558(4) Uani 1 1 d .
C1 C 0.7476(3) 1.1591(5) 1.1954(3) 0.0429(12) Uani 1 1 d .
H1A H 0.7229 1.2501 1.1896 0.051 Uiso 1 1 calc R
C2 C 0.7137(4) 1.0501(5) 1.1541(3) 0.0493(13) Uani 1 1 d .
H2A H 0.6681 1.0695 1.1205 0.059 Uiso 1 1 calc R
C3 C 0.8169(4) 0.8938(5) 1.2102(3) 0.0556(15) Uani 1 1 d .
H3A H 0.8436 0.8046 1.2161 0.067 Uiso 1 1 calc R
C4 C 0.8484(4) 1.0078(6) 1.2503(3) 0.0528(14) Uani 1 1 d .
H4A H 0.8953 0.9915 1.2833 0.063 Uiso 1 1 calc R
C5 C 0.7463(3) 0.9119(5) 1.1618(2) 0.0429(11) Uani 1 1 d .
C6 C 1.0241(3) 0.1492(6) 1.1818(3) 0.0465(12) Uani 1 1 d .
H6A H 1.0566 0.1544 1.2236 0.056 Uiso 1 1 calc R
C7 C 0.9633(3) 0.2544(5) 1.1623(2) 0.0437(11) Uani 1 1 d .
H7A H 0.9552 0.3275 1.1906 0.052 Uiso 1 1 calc R
C8 C 0.9142(3) 0.2499(5) 1.0998(2) 0.0415(11) Uani 1 1 d .
C9 C 0.9308(3) 0.1412(5) 1.0596(3) 0.0430(12) Uani 1 1 d .
H9A H 0.9010 0.1360 1.0170 0.052 Uiso 1 1 calc R
C10 C 0.9928(3) 0.0390(5) 1.0836(3) 0.0442(12) Uani 1 1 d .
H10A H 1.0029 -0.0346 1.0561 0.053 Uiso 1 1 calc R
C11 C 0.7085(3) 0.7886(5) 1.1184(3) 0.0470(12) Uani 1 1 d .
H11A H 0.6994 0.7079 1.1454 0.056 Uiso 1 1 calc R
H11B H 0.6536 0.8185 1.0940 0.056 Uiso 1 1 calc R
C12 C 0.5762(4) 0.4159(7) 0.8748(3) 0.0601(15) Uani 1 1 d .
H12A H 0.5368 0.4003 0.9035 0.072 Uiso 1 1 calc R
H12B H 0.6164 0.3368 0.8813 0.072 Uiso 1 1 calc R
C13 C 0.8423(4) 0.3559(6) 1.0823(3) 0.0523(14) Uani 1 1 d .
H13A H 0.7922 0.3132 1.0935 0.063 Uiso 1 1 calc R
H13B H 0.8563 0.4409 1.1092 0.063 Uiso 1 1 calc R
C14 C 0.7760(3) 0.8534(5) 1.0267(3) 0.0438(12) Uani 1 1 d .
H14A H 0.8042 0.9346 1.0510 0.053 Uiso 1 1 calc R
H14B H 0.7223 0.8870 1.0016 0.053 Uiso 1 1 calc R
C15 C 0.8305(3) 0.7974(5) 0.9811(3) 0.0424(11) Uani 1 1 d .
H15A H 0.8390 0.8741 0.9518 0.051 Uiso 1 1 calc R
H15B H 0.8856 0.7704 1.0062 0.051 Uiso 1 1 calc R
C16 C 0.7384(4) 0.7159(6) 0.8804(3) 0.0491(12) Uani 1 1 d .
H16A H 0.7743 0.7428 0.8505 0.059 Uiso 1 1 calc R
H16B H 0.7056 0.8000 0.8874 0.059 Uiso 1 1 calc R
C17 C 0.6782(4) 0.5970(6) 0.8501(3) 0.0536(14) Uani 1 1 d .
H17A H 0.6437 0.6314 0.8099 0.064 Uiso 1 1 calc R
H17B H 0.7108 0.5151 0.8402 0.064 Uiso 1 1 calc R
C18 C 0.8578(3) 0.5666(5) 0.9329(2) 0.0413(11) Uani 1 1 d .
H18A H 0.9049 0.6174 0.9209 0.050 Uiso 1 1 calc R
H18B H 0.8337 0.5026 0.8976 0.050 Uiso 1 1 calc R
C19 C 0.8901(3) 0.4781(5) 0.9933(2) 0.0403(11) Uani 1 1 d .
H19A H 0.9311 0.4082 0.9843 0.048 Uiso 1 1 calc R
H19B H 0.9185 0.5409 1.0276 0.048 Uiso 1 1 calc R
C20 C 0.5622(5) 0.3530(10) 0.7575(4) 0.091(3) Uani 1 1 d .
H20A H 0.6153 0.3096 0.7672 0.109 Uiso 1 1 calc R
C21 C 0.5183(6) 0.3588(13) 0.6944(4) 0.113(4) Uani 1 1 d .
H21A H 0.5426 0.3153 0.6628 0.135 Uiso 1 1 calc R
C22 C 0.4066(5) 0.4701(12) 0.7239(4) 0.101(3) Uani 1 1 d .
H22A H 0.3515 0.5055 0.7136 0.121 Uiso 1 1 calc R
C23 C 0.4463(4) 0.4683(9) 0.7869(4) 0.076(2) Uani 1 1 d .
H23A H 0.4189 0.5058 0.8181 0.092 Uiso 1 1 calc R
C24 C 0.5275(4) 0.4114(7) 0.8059(3) 0.0606(16) Uani 1 1 d .
N1 N 0.8150(3) 1.1395(4) 1.2440(2) 0.0403(9) Uani 1 1 d .
N2 N 1.0383(3) 0.0416(4) 1.1440(2) 0.0411(9) Uani 1 1 d .
N3 N 0.4427(5) 0.4232(11) 0.6755(3) 0.118(3) Uani 1 1 d .
N4 N 0.7602(3) 0.7392(4) 1.07267(19) 0.0398(9) Uani 1 1 d .
H4B H 0.8110 0.7079 1.0956 0.048 Uiso 1 1 calc R
N5 N 0.6228(3) 0.5510(5) 0.8940(2) 0.0487(11) Uani 1 1 d .
H5A H 0.5826 0.6209 0.8916 0.058 Uiso 1 1 calc R
N6 N 0.8205(2) 0.4025(4) 1.0146(2) 0.0374(9) Uani 1 1 d .
H6B H 0.8070 0.3231 0.9893 0.045 Uiso 1 1 calc R
N7 N 0.7927(3) 0.6722(4) 0.9429(2) 0.0398(9) Uani 1 1 d .
O1 O 0.5827(6) 1.0368(11) 0.9553(4) 0.171(4) Uani 1 1 d .
O2 O 0.5685(3) 0.7475(7) 0.9880(3) 0.103(2) Uani 1 1 d .

loop_
_atom_site_aniso_label
_atom_site_aniso_U_11
_atom_site_aniso_U_22
_atom_site_aniso_U_33
_atom_site_aniso_U_23
_atom_site_aniso_U_13
_atom_site_aniso_U_12
Cd1 0.0421(2) 0.03311(19) 0.0364(2) -0.00147(13) -0.00017(16) -0.00106(13)
Cd2 0.0356(2) 0.03474(19) 0.0365(2) -0.00184(13) 0.00230(15) -0.00303(13)
Cl1 0.0465(8) 0.0960(12) 0.0742(11) 0.0316(9) 0.0045(7) -0.0180(8)
Cl2 0.0554(8) 0.0547(7) 0.0473(7) 0.0077(6) 0.0117(6) 0.0004(6)
Cl3 0.0608(8) 0.0380(6) 0.0476(7) 0.0038(5) -0.0076(6) -0.0025(6)
Cl4 0.0549(8) 0.0466(6) 0.0581(8) -0.0024(6) -0.0075(6) 0.0086(6)
C1 0.044(3) 0.032(2) 0.054(3) -0.006(2) 0.011(2) 0.0020(19)
C2 0.057(3) 0.036(2) 0.050(3) -0.004(2) -0.001(3) 0.008(2)
C3 0.066(4) 0.032(2) 0.060(4) -0.003(2) -0.009(3) 0.007(2)
C4 0.066(4) 0.039(2) 0.046(3) -0.003(2) -0.006(3) 0.004(2)
C5 0.052(3) 0.035(2) 0.039(3) -0.002(2) 0.005(2) -0.004(2)
C6 0.038(3) 0.051(3) 0.046(3) -0.003(2) -0.001(2) 0.009(2)
C7 0.041(3) 0.044(2) 0.044(3) -0.003(2) 0.005(2) 0.010(2)
C8 0.034(2) 0.044(2) 0.047(3) 0.009(2) 0.008(2) 0.004(2)
C9 0.043(3) 0.044(2) 0.037(3) 0.002(2) -0.003(2) 0.003(2)
C10 0.047(3) 0.037(2) 0.045(3) -0.001(2) 0.001(2) 0.003(2)
C11 0.048(3) 0.036(2) 0.058(3) -0.007(2) 0.012(2) -0.009(2)
C12 0.053(3) 0.064(3) 0.058(4) -0.004(3) 0.000(3) -0.009(3)
C13 0.051(3) 0.064(3) 0.041(3) 0.017(3) 0.008(2) 0.023(3)
C14 0.047(3) 0.028(2) 0.055(3) -0.002(2) 0.008(2) -0.006(2)
C15 0.039(3) 0.036(2) 0.050(3) -0.001(2) 0.005(2) -0.011(2)
C16 0.051(3) 0.050(3) 0.044(3) 0.006(2) 0.005(2) 0.000(2)
C17 0.056(3) 0.061(3) 0.041(3) 0.003(3) 0.001(3) 0.001(3)
C18 0.040(3) 0.045(2) 0.040(3) 0.000(2) 0.010(2) 0.004(2)
C19 0.031(2) 0.043(2) 0.048(3) 0.006(2) 0.010(2) 0.0055(19)
C20 0.055(4) 0.136(7) 0.079(5) -0.045(5) 0.011(4) -0.006(4)
C21 0.070(5) 0.194(11) 0.075(5) -0.057(6) 0.019(4) -0.046(6)
C22 0.049(4) 0.170(9) 0.074(5) -0.008(6) -0.013(4) 0.004(5)
C23 0.049(4) 0.111(6) 0.065(4) -0.022(4) 0.002(3) -0.003(4)
C24 0.039(3) 0.080(4) 0.060(4) -0.016(3) 0.004(3) -0.014(3)
N1 0.047(2) 0.0331(18) 0.039(2) -0.0062(17) 0.0044(18) -0.0024(17)
N2 0.043(2) 0.0345(19) 0.042(2) 0.0033(17) 0.0013(18) 0.0016(17)
N3 0.082(5) 0.210(10) 0.056(4) -0.020(5) -0.003(4) -0.057(6)
N4 0.044(2) 0.0359(19) 0.039(2) -0.0043(17) 0.0077(18) -0.0008(17)
N5 0.041(2) 0.060(3) 0.041(2) -0.002(2) -0.0005(19) -0.001(2)
N6 0.038(2) 0.0340(18) 0.040(2) 0.0025(17) 0.0070(17) 0.0045(16)
N7 0.043(2) 0.0373(19) 0.037(2) -0.0004(17) 0.0033(18) 0.0006(17)
O1 0.169(9) 0.205(10) 0.138(7) 0.022(7) 0.025(6) 0.057(7)
O2 0.056(3) 0.145(5) 0.108(4) -0.056(4) 0.012(3) -0.011(3)

loop_
_atom_type_symbol
_atom_type_description
_atom_type_scat_dispersion_real
_atom_type_scat_dispersion_imag
_atom_type_scat_source
C C 0.0033 0.0016 'International Tables Vol C Tables 4.2.6.8 and 6.1.1.4'
H H 0.0000 0.0000 'International Tables Vol C Tables 4.2.6.8 and 6.1.1.4'
N N 0.0061 0.0033 'International Tables Vol C Tables 4.2.6.8 and 6.1.1.4'
O O 0.0106 0.0060 'International Tables Vol C Tables 4.2.6.8 and 6.1.1.4'
Cl Cl 0.1484 0.1585 'International Tables Vol C Tables 4.2.6.8 and 6.1.1.4'
Cd Cd -0.8075 1.2024 'International Tables Vol C Tables 4.2.6.8 and 6.1.1.4'

loop_
_geom_angle_atom_site_label_1
_geom_angle_atom_site_label_2
_geom_angle_atom_site_label_3
_geom_angle
_geom_angle_site_symmetry_1
_geom_angle_site_symmetry_3
N2 Cd1 N1 157.93(15) 2_767 .
N2 Cd1 Cl3 86.38(10) 2_767 .
N1 Cd1 Cl3 87.36(10) . .
N2 Cd1 Cl2 100.95(11) 2_767 .
N1 Cd1 Cl2 101.10(11) . .
Cl3 Cd1 Cl2 104.45(5) . .
N2 Cd1 Cl4 84.22(10) 2_767 .
N1 Cd1 Cl4 89.33(10) . .
Cl3 Cd1 Cl4 146.20(6) . .
Cl2 Cd1 Cl4 109.19(5) . .
N5 Cd2 N4 133.04(15) . .
N5 Cd2 N6 111.24(15) . .
N4 Cd2 N6 97.27(14) . .
N5 Cd2 N7 76.30(15) . .
N4 Cd2 N7 76.26(14) . .
N6 Cd2 N7 74.87(14) . .
N5 Cd2 Cl1 102.19(12) . .
N4 Cd2 Cl1 111.68(11) . .
N6 Cd2 Cl1 95.38(11) . .
N7 Cd2 Cl1 168.45(11) . .
N1 C1 C2 122.6(4) . .
N1 C1 H1A 118.7 . .
C2 C1 H1A 118.7 . .
C1 C2 C5 121.0(5) . .
C1 C2 H2A 119.5 . .
C5 C2 H2A 119.5 . .
C5 C3 C4 120.4(5) . .
C5 C3 H3A 119.8 . .
C4 C3 H3A 119.8 . .
N1 C4 C3 123.3(5) . .
N1 C4 H4A 118.4 . .
C3 C4 H4A 118.4 . .
C3 C5 C2 115.9(5) . .
C3 C5 C11 121.9(5) . .
C2 C5 C11 122.1(5) . .
N2 C6 C7 123.2(5) . .
N2 C6 H6A 118.4 . .
C7 C6 H6A 118.4 . .
C6 C7 C8 119.5(5) . .
C6 C7 H7A 120.2 . .
C8 C7 H7A 120.2 . .
C9 C8 C7 117.4(4) . .
C9 C8 C13 124.2(5) . .
C7 C8 C13 118.2(5) . .
C8 C9 C10 119.2(5) . .
C8 C9 H9A 120.4 . .
C10 C9 H9A 120.4 . .
N2 C10 C9 123.3(5) . .
N2 C10 H10A 118.4 . .
C9 C10 H10A 118.4 . .
N4 C11 C5 114.9(4) . .
N4 C11 H11A 108.5 . .
C5 C11 H11A 108.5 . .
N4 C11 H11B 108.5 . .
C5 C11 H11B 108.5 . .
H11A C11 H11B 107.5 . .
N5 C12 C24 115.1(5) . .
N5 C12 H12A 108.5 . .
C24 C12 H12A 108.5 . .
N5 C12 H12B 108.5 . .
C24 C12 H12B 108.5 . .
H12A C12 H12B 107.5 . .
N6 C13 C8 116.9(5) . .
N6 C13 H13A 108.1 . .
C8 C13 H13A 108.1 . .
N6 C13 H13B 108.1 . .
C8 C13 H13B 108.1 . .
H13A C13 H13B 107.3 . .
N4 C14 C15 111.4(4) . .
N4 C14 H14A 109.4 . .
C15 C14 H14A 109.4 . .
N4 C14 H14B 109.4 . .
C15 C14 H14B 109.4 . .
H14A C14 H14B 108.0 . .
N7 C15 C14 112.8(4) . .
N7 C15 H15A 109.0 . .
C14 C15 H15A 109.0 . .
N7 C15 H15B 109.0 . .
C14 C15 H15B 109.0 . .
H15A C15 H15B 107.8 . .
N7 C16 C17 112.7(4) . .
N7 C16 H16A 109.1 . .
C17 C16 H16A 109.1 . .
N7 C16 H16B 109.1 . .
C17 C16 H16B 109.1 . .
H16A C16 H16B 107.8 . .
N5 C17 C16 111.2(5) . .
N5 C17 H17A 109.4 . .
C16 C17 H17A 109.4 . .
N5 C17 H17B 109.4 . .
C16 C17 H17B 109.4 . .
H17A C17 H17B 108.0 . .
N7 C18 C19 111.9(4) . .
N7 C18 H18A 109.2 . .
C19 C18 H18A 109.2 . .
N7 C18 H18B 109.2 . .
C19 C18 H18B 109.2 . .
H18A C18 H18B 107.9 . .
N6 C19 C18 111.2(4) . .
N6 C19 H19A 109.4 . .
C18 C19 H19A 109.4 . .
N6 C19 H19B 109.4 . .
C18 C19 H19B 109.4 . .
H19A C19 H19B 108.0 . .
C24 C20 C21 119.8(8) . .
C24 C20 H20A 120.1 . .
C21 C20 H20A 120.1 . .
N3 C21 C20 124.3(8) . .
N3 C21 H21A 117.8 . .
C20 C21 H21A 117.8 . .
N3 C22 C23 123.3(8) . .
N3 C22 H22A 118.3 . .
C23 C22 H22A 118.3 . .
C22 C23 C24 121.2(7) . .
C22 C23 H23A 119.4 . .
C24 C23 H23A 119.4 . .
C20 C24 C23 115.9(6) . .
C20 C24 C12 121.2(6) . .
C23 C24 C12 122.9(6) . .
C4 N1 C1 116.6(4) . .
C4 N1 Cd1 122.8(3) . .
C1 N1 Cd1 120.7(3) . .
C6 N2 C10 117.3(4) . .
C6 N2 Cd1 122.4(3) . 2_737
C10 N2 Cd1 119.8(3) . 2_737
C21 N3 C22 115.0(7) . .
C11 N4 C14 113.5(4) . .
C11 N4 Cd2 115.0(3) . .
C14 N4 Cd2 102.4(3) . .
C11 N4 H4B 108.6 . .
C14 N4 H4B 108.6 . .
Cd2 N4 H4B 108.6 . .
C17 N5 C12 114.4(5) . .
C17 N5 Cd2 110.0(3) . .
C12 N5 Cd2 113.9(3) . .
C17 N5 H5A 105.9 . .
C12 N5 H5A 105.9 . .
Cd2 N5 H5A 105.9 . .
C13 N6 C19 113.1(4) . .
C13 N6 Cd2 108.3(3) . .
C19 N6 Cd2 110.5(3) . .
C13 N6 H6B 108.3 . .
C19 N6 H6B 108.3 . .
Cd2 N6 H6B 108.3 . .
C15 N7 C18 111.9(4) . .
C15 N7 C16 112.0(4) . .
C18 N7 C16 111.2(4) . .
C15 N7 Cd2 108.3(3) . .
C18 N7 Cd2 107.7(3) . .
C16 N7 Cd2 105.4(3) . .

loop_
_geom_bond_atom_site_label_1
_geom_bond_atom_site_label_2
_geom_bond_distance
_geom_bond_site_symmetry_2
Cd1 N2 2.425(4) 2_767
Cd1 N1 2.442(4) .
Cd1 Cl3 2.4988(13) .
Cd1 Cl2 2.5037(15) .
Cd1 Cl4 2.5216(14) .
Cd2 N5 2.354(4) .
Cd2 N4 2.369(4) .
Cd2 N6 2.375(4) .
Cd2 N7 2.413(4) .
Cd2 Cl1 2.4702(16) .
C1 N1 1.347(6) .
C1 C2 1.374(7) .
C1 H1A 0.9300 .
C2 C5 1.383(6) .
C2 H2A 0.9300 .
C3 C5 1.376(7) .
C3 C4 1.384(7) .
C3 H3A 0.9300 .
C4 N1 1.332(6) .
C4 H4A 0.9300 .
C5 C11 1.514(7) .
C6 N2 1.327(6) .
C6 C7 1.385(7) .
C6 H6A 0.9300 .
C7 C8 1.393(7) .
C7 H7A 0.9300 .
C8 C9 1.378(7) .
C8 C13 1.508(7) .
C9 C10 1.396(7) .
C9 H9A 0.9300 .
C10 N2 1.335(6) .
C10 H10A 0.9300 .
C11 N4 1.467(7) .
C11 H11A 0.9700 .
C11 H11B 0.9700 .
C12 N5 1.475(7) .
C12 C24 1.506(8) .
C12 H12A 0.9700 .
C12 H12B 0.9700 .
C13 N6 1.465(6) .
C13 H13A 0.9700 .
C13 H13B 0.9700 .
C14 N4 1.493(6) .
C14 C15 1.518(8) .
C14 H14A 0.9700 .
C14 H14B 0.9700 .
C15 N7 1.474(6) .
C15 H15A 0.9700 .
C15 H15B 0.9700 .
C16 N7 1.484(6) .
C16 C17 1.521(7) .
C16 H16A 0.9700 .
C16 H16B 0.9700 .
C17 N5 1.472(8) .
C17 H17A 0.9700 .
C17 H17B 0.9700 .
C18 N7 1.480(6) .
C18 C19 1.515(7) .
C18 H18A 0.9700 .
C18 H18B 0.9700 .
C19 N6 1.468(6) .
C19 H19A 0.9700 .
C19 H19B 0.9700 .
C20 C24 1.371(10) .
C20 C21 1.374(11) .
C20 H20A 0.9300 .
C21 N3 1.343(13) .
C21 H21A 0.9300 .
C22 N3 1.345(11) .
C22 C23 1.354(10) .
C22 H22A 0.9300 .
C23 C24 1.392(9) .
C23 H23A 0.9300 .
N2 Cd1 2.425(4) 2_737
N4 H4B 0.9100 .
N5 H5A 0.9100 .
N6 H6B 0.9100 .
